data_7036071
loop_
_publ_author_name
'Carter, Korey P.'
'Zulato, Cec\'ilia H F'
'Rodrigues, Emille M.'
'Pope, Simon J. A.'
'Sigoli, Fernando A.'
'Cahill, Christopher L.'

_publ_section_title
;
 Controlling dimensionality via a dual ligand strategy in
 Ln-thiophene-2,5-dicarboxylic acid-terpyridine coordination polymers.
;
_journal_issue 36
_journal_name_full 'Dalton transactions (Cambridge, England : 2003)'
_journal_page_first 15843
_journal_page_last 15854
_journal_paper_doi 10.1039/c5dt02596f
_journal_volume 44
_journal_year 2015
_chemical_formula_sum 'C48 H32 N6 Nd2 O14 S3'
_chemical_formula_weight 1301.45
_space_group_crystal_system triclinic
_space_group_IT_number 2
_space_group_name_Hall '-P 1'
_space_group_name_H-M_alt 'P -1'
_symmetry_cell_setting triclinic
_symmetry_Int_Tables_number 2
_symmetry_space_group_name_Hall '-P 1'
_symmetry_space_group_name_H-M 'P -1'
_atom_sites_solution_hydrogens geom
_audit_creation_method SHELXL-2014
_audit_update_record
;
2015-07-02 deposited with the CCDC.
2015-08-05 downloaded from the CCDC.
;
_cell_angle_alpha 70.12(3)
_cell_angle_beta 89.32(4)
_cell_angle_gamma 73.80(3)
_cell_formula_units_Z 2
_cell_length_a 11.305(2)
_cell_length_b 14.497(3)
_cell_length_c 16.410(3)
_cell_measurement_reflns_used 69550
_cell_measurement_temperature 293(2)
_cell_measurement_theta_max 60.759
_cell_measurement_theta_min 4.740
_cell_volume 2418.4(10)
_computing_cell_refinement 'SAINT, Bruker-AXS'
_computing_data_collection 'APEX, Bruker-AXS'
_computing_data_reduction 'SAINT, Bruker-AXS'
_computing_molecular_graphics 'WINGX (Farrugia, 2012)'
_computing_publication_material 'Crystal Maker (Palmer, 2009)'
_computing_structure_refinement 'SHELXL-2014 (Sheldrick, 2014)'
_computing_structure_solution 'SIR92 (Gualardi, 1994)'
_diffrn_ambient_temperature 293(2)
_diffrn_measured_fraction_theta_full 1.000
_diffrn_measured_fraction_theta_max 0.896
_diffrn_measurement_device_type 'Bruker APEX II CCD'
_diffrn_measurement_method 'omega scans'
_diffrn_radiation_probe x-ray
_diffrn_radiation_type MoK\a
_diffrn_radiation_wavelength 0.71073
_diffrn_reflns_av_R_equivalents 0.0500
_diffrn_reflns_av_unetI/netI 0.0621
_diffrn_reflns_laue_measured_fraction_full 1.000
_diffrn_reflns_laue_measured_fraction_max 0.896
_diffrn_reflns_number 28597
_diffrn_reflns_point_group_measured_fraction_full 1.000
_diffrn_reflns_point_group_measured_fraction_max 0.896
_diffrn_reflns_theta_full 25.500
_diffrn_reflns_theta_max 30.477
_diffrn_reflns_theta_min 1.657
_diffrn_source 'fine-focus sealed tube'
_exptl_absorpt_coefficient_mu 2.327
_exptl_absorpt_correction_T_max 0.7461
_exptl_absorpt_correction_T_min 0.5826
_exptl_absorpt_correction_type empirical
_exptl_absorpt_process_details 'TWINABS, Bruker-AXS (2008)'
_exptl_crystal_colour Colorless
_exptl_crystal_density_diffrn 1.787
_exptl_crystal_description Plate
_exptl_crystal_F_000 1284
_exptl_crystal_size_max 0.22
_exptl_crystal_size_mid 0.14
_exptl_crystal_size_min 0.08
_refine_diff_density_max 1.200
_refine_diff_density_min -0.806
_refine_diff_density_rms 0.125
_refine_ls_extinction_method none
_refine_ls_goodness_of_fit_ref 1.041
_refine_ls_hydrogen_treatment constr
_refine_ls_matrix_type full
_refine_ls_number_parameters 658
_refine_ls_number_reflns 13201
_refine_ls_number_restraints 0
_refine_ls_restrained_S_all 1.041
_refine_ls_R_factor_all 0.0507
_refine_ls_R_factor_gt 0.0361
_refine_ls_shift/su_max 0.005
_refine_ls_shift/su_mean 0.000
_refine_ls_structure_factor_coef Fsqd
_refine_ls_weighting_details 'w=1/[\s^2^(Fo^2^)+(0.0255P)^2^+1.0266P] where P=(Fo^2^+2Fc^2^)/3'
_refine_ls_weighting_scheme calc
_refine_ls_wR_factor_gt 0.0844
_refine_ls_wR_factor_ref 0.0892
_reflns_Friedel_coverage 0.000
_reflns_number_gt 10717
_reflns_number_total 13201
_reflns_threshold_expression 'I > 2\s(I)'
_cod_data_source_file c5dt02596f2.cif
_cod_data_source_block Compound_1
_cod_depositor_comments 'Adding full bibliography for 7036071--7036081.cif.'
_cod_original_cell_volume 2418.7(10)
_cod_database_code 7036071
_shelx_space_group_comment
;
The symmetry employed for this shelxl refinement is uniquely defined
by the following loop, which should always be used as a source of
symmetry information in preference to the above space-group names.
They are only intended as comments.
;
_shelxl_version_number 2013-4

loop_
_space_group_symop_operation_xyz
'x, y, z'
'-x, -y, -z'

loop_
_atom_site_label
_atom_site_type_symbol
_atom_site_fract_x
_atom_site_fract_y
_atom_site_fract_z
_atom_site_U_iso_or_equiv
_atom_site_adp_type
_atom_site_occupancy
_atom_site_site_symmetry_order
_atom_site_calc_flag
_atom_site_refinement_flags_posn
_atom_site_refinement_flags_adp
Nd1 Nd 0.05688(2) 0.30800(2) 0.56066(2) 0.01808(5) Uani 1 1 d . .
Nd2 Nd 0.54205(2) 0.29966(2) 1.05147(2) 0.01988(5) Uani 1 1 d . .
S3 S 0.27831(8) 0.43660(6) 0.77250(6) 0.03040(19) Uani 1 1 d . .
S1 S -0.44144(7) 0.20710(7) 0.58753(6) 0.02726(17) Uani 1 1 d . .
S2 S 0.04152(8) 0.21101(7) 1.09106(6) 0.0333(2) Uani 1 1 d . .
N2 N 0.1144(2) 0.1077(2) 0.59875(18) 0.0242(6) Uani 1 1 d . .
C31 C 0.5946(3) 0.0401(3) 1.1804(2) 0.0282(7) Uani 1 1 d . .
N5 N 0.6052(2) 0.0984(2) 1.09932(18) 0.0253(6) Uani 1 1 d . .
C43 C 0.3937(3) 0.5170(3) 0.8706(2) 0.0249(7) Uani 1 1 d . .
O3 O 0.2900(2) 0.23012(18) 0.59101(16) 0.0312(5) Uani 1 1 d . .
O4 O 0.2252(2) 0.38411(18) 0.49058(16) 0.0308(5) Uani 1 1 d . .
C9 C 0.1078(4) -0.0554(3) 0.6949(3) 0.0421(10) Uani 1 1 d . .
H9 H 0.1009 -0.0974 0.7508 0.050 Uiso 1 1 calc R U
N1 N 0.1311(3) 0.2367(2) 0.43623(19) 0.0321(7) Uani 1 1 d . .
O1 O -0.1269(2) 0.2653(2) 0.53779(18) 0.0374(6) Uani 1 1 d . .
C34 C 0.5541(4) 0.0885(4) 1.3912(3) 0.0536(12) Uani 1 1 d . .
H34 H 0.5607 0.0528 1.4508 0.064 Uiso 1 1 calc R U
O7 O 0.3581(2) 0.2580(2) 1.0314(2) 0.0470(7) Uani 1 1 d . .
O5 O 0.7116(2) 0.3760(2) 0.97739(18) 0.0404(7) Uani 1 1 d . .
C46 C 0.1657(4) 0.6181(3) 0.6763(2) 0.0429(10) Uani 1 1 d . .
H46 H 0.1150 0.6743 0.6320 0.052 Uiso 1 1 calc R U
O12 O 0.1286(2) 0.38904(18) 0.65258(16) 0.0323(5) Uani 1 1 d . .
C12 C 0.0859(4) 0.0312(3) 0.8340(3) 0.0413(9) Uani 1 1 d . .
H12 H 0.1089 -0.0399 0.8509 0.050 Uiso 1 1 calc R U
C26 C 0.6507(3) 0.1187(3) 0.9511(2) 0.0346(8) Uani 1 1 d . .
OW1 O -0.1405(2) 0.4132(2) 0.60988(17) 0.0393(6) Uani 1 1 d . .
C33 C 0.5780(4) 0.0358(3) 1.3343(2) 0.0421(10) Uani 1 1 d . .
H33 H 0.6003 -0.0355 1.3546 0.050 Uiso 1 1 calc R U
O2 O -0.1712(2) 0.1235(2) 0.61928(19) 0.0390(6) Uani 1 1 d . .
O11 O -0.0411(2) 0.45055(18) 0.43366(15) 0.0314(5) Uani 1 1 d . .
O8 O 0.3114(2) 0.1278(2) 1.1288(2) 0.0450(7) Uani 1 1 d . .
C5 C 0.1549(3) 0.1369(3) 0.4484(2) 0.0338(8) Uani 1 1 d . .
O6 O 0.7741(2) 0.2308(2) 1.08963(18) 0.0394(6) Uani 1 1 d . .
O10 O 0.4421(3) 0.4275(2) 0.91882(17) 0.0440(7) Uani 1 1 d . .
C4 C 0.1979(4) 0.0991(4) 0.3827(3) 0.0518(12) Uani 1 1 d . .
H4 H 0.2146 0.0295 0.3922 0.062 Uiso 1 1 calc R U
N3 N 0.0482(3) 0.1944(2) 0.72062(18) 0.0306(6) Uani 1 1 d . .
C29 C 0.6281(4) -0.1067(3) 1.1398(3) 0.0514(11) Uani 1 1 d . .
H29 H 0.6335 -0.1755 1.1531 0.062 Uiso 1 1 calc R U
N4 N 0.6168(3) 0.2193(2) 0.93344(19) 0.0361(7) Uani 1 1 d . .
C3 C 0.2155(5) 0.1647(4) 0.3043(3) 0.0617(14) Uani 1 1 d . .
H3 H 0.2427 0.1402 0.2597 0.074 Uiso 1 1 calc R U
C13 C 0.0601(4) 0.0781(4) 0.8947(3) 0.0533(12) Uani 1 1 d . .
H13 H 0.0658 0.0387 0.9534 0.064 Uiso 1 1 calc R U
C30 C 0.6078(4) -0.0643(3) 1.2035(3) 0.0425(10) Uani 1 1 d . .
H30 H 0.6030 -0.1042 1.2607 0.051 Uiso 1 1 calc R U
N6 N 0.5379(3) 0.1949(2) 1.21470(18) 0.0305(6) Uani 1 1 d . .
C14 C 0.0264(5) 0.1817(4) 0.8691(3) 0.0531(12) Uani 1 1 d . .
H14 H 0.0063 0.2144 0.9095 0.064 Uiso 1 1 calc R U
O9 O 0.4128(3) 0.5941(2) 0.87781(18) 0.0458(7) Uani 1 1 d . .
C47 C 0.1758(3) 0.5203(2) 0.6855(2) 0.0254(7) Uani 1 1 d . .
C28 C 0.6403(4) -0.0491(3) 1.0577(3) 0.0454(10) Uani 1 1 d . .
H28 H 0.6546 -0.0778 1.0144 0.054 Uiso 1 1 calc R U
C48 C 0.1102(3) 0.4836(2) 0.63062(19) 0.0218(6) Uani 1 1 d . .
C44 C 0.3061(3) 0.5348(2) 0.7962(2) 0.0254(7) Uani 1 1 d . .
C10 C 0.1018(3) 0.0467(3) 0.6778(2) 0.0284(7) Uani 1 1 d . .
C24 C 0.7193(5) 0.1394(5) 0.8083(3) 0.0652(15) Uani 1 1 d . .
H24 H 0.7533 0.1121 0.7667 0.078 Uiso 1 1 calc R U
C17 C -0.3338(3) 0.2674(3) 0.5424(2) 0.0275(7) Uani 1 1 d . .
C20 C 0.4400(3) 0.3116(3) 0.5286(2) 0.0257(7) Uani 1 1 d . .
C6 C 0.1350(3) 0.0691(3) 0.5341(2) 0.0302(7) Uani 1 1 d . .
OW2 O 0.3395(3) 0.4135(2) 1.0923(2) 0.0532(8) Uani 1 1 d . .
C38 C 0.9244(3) 0.3107(3) 1.0252(2) 0.0323(8) Uani 1 1 d . .
C42 C 0.2844(3) 0.2124(3) 1.0707(3) 0.0331(8) Uani 1 1 d . .
C16 C -0.2001(3) 0.2126(3) 0.5699(2) 0.0261(7) Uani 1 1 d . .
C15 C 0.0224(4) 0.2376(3) 0.7818(3) 0.0418(9) Uani 1 1 d . .
H15 H 0.0009 0.3087 0.7645 0.050 Uiso 1 1 calc R U
C8 C 0.1237(5) -0.0931(3) 0.6290(3) 0.0527(12) Uani 1 1 d . .
H8 H 0.1248 -0.1605 0.6391 0.063 Uiso 1 1 calc R U
C25 C 0.7032(5) 0.0761(4) 0.8904(3) 0.0534(12) Uani 1 1 d . .
H25 H 0.7276 0.0053 0.9046 0.064 Uiso 1 1 calc R U
C11 C 0.0770(3) 0.0921(3) 0.7467(2) 0.0300(7) Uani 1 1 d . .
C45 C 0.2393(4) 0.6271(3) 0.7402(3) 0.0454(11) Uani 1 1 d . .
H45 H 0.2417 0.6894 0.7434 0.054 Uiso 1 1 calc R U
C41 C 0.1501(3) 0.2667(3) 1.0423(3) 0.0323(8) Uani 1 1 d . .
C32 C 0.5682(3) 0.0913(3) 1.2458(2) 0.0306(8) Uani 1 1 d . .
C35 C 0.5208(5) 0.1929(4) 1.3605(3) 0.0548(12) Uani 1 1 d . .
H35 H 0.5036 0.2294 1.3982 0.066 Uiso 1 1 calc R U
C27 C 0.6309(3) 0.0544(3) 1.0388(3) 0.0319(8) Uani 1 1 d . .
C21 C 0.3107(3) 0.3083(3) 0.5376(2) 0.0251(7) Uani 1 1 d . .
C7 C 0.1382(4) -0.0319(3) 0.5480(3) 0.0483(11) Uani 1 1 d . .
H7 H 0.1501 -0.0572 0.5025 0.058 Uiso 1 1 calc R U
C39 C -0.0324(4) 0.3847(3) 0.9684(3) 0.0448(10) Uani 1 1 d . .
H39 H -0.0825 0.4449 0.9278 0.054 Uiso 1 1 calc R U
C36 C 0.5134(4) 0.2426(3) 1.2725(3) 0.0432(10) Uani 1 1 d . .
H36 H 0.4899 0.3139 1.2516 0.052 Uiso 1 1 calc R U
C19 C 0.4822(3) 0.3888(3) 0.4769(3) 0.0367(9) Uani 1 1 d . .
H19 H 0.4309 0.4514 0.4404 0.044 Uiso 1 1 calc R U
C18 C -0.3882(3) 0.3635(3) 0.4848(3) 0.0397(9) Uani 1 1 d . .
H18 H -0.3442 0.4077 0.4540 0.048 Uiso 1 1 calc R U
C1 C 0.1494(4) 0.2985(3) 0.3595(3) 0.0442(10) Uani 1 1 d . .
H1 H 0.1319 0.3681 0.3504 0.053 Uiso 1 1 calc R U
C2 C 0.1931(5) 0.2648(4) 0.2920(3) 0.0572(13) Uani 1 1 d . .
H2 H 0.2066 0.3104 0.2396 0.069 Uiso 1 1 calc R U
C37 C 0.7958(3) 0.3057(3) 1.0313(3) 0.0334(8) Uani 1 1 d . .
C40 C 0.0974(4) 0.3587(3) 0.9788(3) 0.0469(11) Uani 1 1 d . .
H40 H 0.1427 0.4003 0.9455 0.056 Uiso 1 1 calc R U
C22 C 0.6326(5) 0.2783(4) 0.8550(3) 0.0564(12) Uani 1 1 d . .
H22 H 0.6077 0.3489 0.8418 0.068 Uiso 1 1 calc R U
C23 C 0.6842(5) 0.2407(4) 0.7912(3) 0.0621(14) Uani 1 1 d . .
H23 H 0.6942 0.2854 0.7372 0.075 Uiso 1 1 calc R U

loop_
_atom_site_aniso_label
_atom_site_aniso_U_11
_atom_site_aniso_U_22
_atom_site_aniso_U_33
_atom_site_aniso_U_23
_atom_site_aniso_U_13
_atom_site_aniso_U_12
Nd1 0.01486(8) 0.01934(9) 0.01852(8) -0.00443(6) -0.00197(6) -0.00525(6)
Nd2 0.01694(8) 0.02047(9) 0.02073(9) -0.00496(7) -0.00348(6) -0.00578(7)
S3 0.0383(5) 0.0203(4) 0.0288(4) -0.0052(3) -0.0152(4) -0.0063(4)
S1 0.0171(4) 0.0284(4) 0.0333(4) -0.0060(4) 0.0002(3) -0.0079(3)
S2 0.0214(4) 0.0375(5) 0.0382(5) -0.0092(4) 0.0009(4) -0.0093(4)
N2 0.0166(12) 0.0228(14) 0.0317(15) -0.0086(12) -0.0012(11) -0.0047(11)
C31 0.0218(15) 0.0253(17) 0.0327(18) -0.0043(14) -0.0012(13) -0.0066(13)
N5 0.0202(13) 0.0244(14) 0.0311(15) -0.0100(12) 0.0012(11) -0.0059(11)
C43 0.0239(15) 0.0318(18) 0.0211(15) -0.0100(14) -0.0041(12) -0.0101(14)
O3 0.0184(11) 0.0266(12) 0.0401(14) -0.0008(11) -0.0014(10) -0.0066(10)
O4 0.0192(11) 0.0275(13) 0.0378(14) -0.0024(11) -0.0009(10) -0.0056(10)
C9 0.046(2) 0.0256(19) 0.049(2) -0.0023(18) -0.0019(19) -0.0139(17)
N1 0.0326(16) 0.0365(17) 0.0278(15) -0.0137(13) 0.0043(12) -0.0080(13)
O1 0.0188(11) 0.0386(15) 0.0531(17) -0.0085(13) -0.0018(11) -0.0151(11)
C34 0.058(3) 0.073(3) 0.025(2) -0.006(2) 0.0030(19) -0.026(3)
O7 0.0244(13) 0.0520(18) 0.069(2) -0.0198(16) 0.0024(13) -0.0198(13)
O5 0.0236(12) 0.0351(14) 0.0522(17) -0.0003(13) -0.0060(12) -0.0109(11)
C46 0.055(2) 0.0266(19) 0.042(2) -0.0066(17) -0.0316(18) -0.0088(18)
O12 0.0406(14) 0.0254(12) 0.0326(13) -0.0104(11) -0.0057(11) -0.0116(11)
C12 0.040(2) 0.037(2) 0.035(2) 0.0047(17) -0.0018(17) -0.0135(18)
C26 0.036(2) 0.043(2) 0.0332(19) -0.0217(17) 0.0038(15) -0.0124(17)
OW1 0.0363(15) 0.0309(14) 0.0428(16) -0.0077(12) 0.0087(12) -0.0045(12)
C33 0.042(2) 0.044(2) 0.0298(19) 0.0032(17) 0.0000(16) -0.0158(19)
O2 0.0234(12) 0.0301(14) 0.0543(17) -0.0053(13) -0.0019(12) -0.0054(11)
O11 0.0309(13) 0.0327(13) 0.0250(12) -0.0043(10) -0.0115(10) -0.0073(11)
O8 0.0334(15) 0.0454(17) 0.0533(18) -0.0147(15) -0.0010(13) -0.0099(13)
C5 0.0317(19) 0.042(2) 0.0331(19) -0.0213(17) -0.0005(15) -0.0088(16)
O6 0.0212(12) 0.0308(14) 0.0541(17) 0.0015(12) -0.0037(11) -0.0088(11)
O10 0.0455(16) 0.0403(16) 0.0333(14) -0.0024(12) -0.0206(12) -0.0050(13)
C4 0.058(3) 0.059(3) 0.054(3) -0.039(2) 0.011(2) -0.017(2)
N3 0.0381(17) 0.0295(16) 0.0231(14) -0.0064(12) 0.0022(12) -0.0117(13)
C29 0.058(3) 0.032(2) 0.071(3) -0.022(2) 0.005(2) -0.019(2)
N4 0.0429(18) 0.0374(18) 0.0259(15) -0.0113(14) 0.0074(13) -0.0084(15)
C3 0.069(3) 0.085(4) 0.041(3) -0.038(3) 0.020(2) -0.019(3)
C13 0.060(3) 0.063(3) 0.025(2) 0.003(2) 0.0037(19) -0.022(2)
C30 0.045(2) 0.0251(19) 0.049(2) -0.0001(18) 0.0059(19) -0.0126(17)
N6 0.0374(17) 0.0284(15) 0.0250(14) -0.0078(12) 0.0033(12) -0.0106(13)
C14 0.067(3) 0.068(3) 0.029(2) -0.017(2) 0.012(2) -0.026(3)
O9 0.0618(19) 0.0404(16) 0.0439(16) -0.0190(13) -0.0149(14) -0.0222(14)
C47 0.0233(15) 0.0279(17) 0.0217(15) -0.0059(13) -0.0091(12) -0.0053(14)
C28 0.048(2) 0.032(2) 0.062(3) -0.026(2) 0.006(2) -0.0097(19)
C48 0.0229(15) 0.0260(16) 0.0166(14) -0.0053(12) -0.0021(11) -0.0098(13)
C44 0.0305(17) 0.0227(16) 0.0245(16) -0.0088(13) -0.0076(13) -0.0090(14)
C10 0.0197(15) 0.0259(17) 0.0366(19) -0.0059(15) -0.0035(13) -0.0081(13)
C24 0.075(4) 0.089(4) 0.045(3) -0.043(3) 0.020(3) -0.022(3)
C17 0.0155(14) 0.0279(17) 0.042(2) -0.0139(15) 0.0028(13) -0.0082(13)
C20 0.0184(15) 0.0259(17) 0.0317(17) -0.0089(14) 0.0004(13) -0.0062(13)
C6 0.0257(17) 0.0274(18) 0.0379(19) -0.0144(15) -0.0044(14) -0.0047(14)
OW2 0.0482(18) 0.0433(18) 0.060(2) -0.0168(15) 0.0068(15) -0.0032(14)
C38 0.0162(15) 0.037(2) 0.042(2) -0.0108(17) 0.0025(14) -0.0081(14)
C42 0.0242(17) 0.036(2) 0.046(2) -0.0227(18) 0.0015(15) -0.0093(15)
C16 0.0178(15) 0.0296(18) 0.0363(18) -0.0176(15) 0.0020(13) -0.0079(13)
C15 0.052(3) 0.041(2) 0.034(2) -0.0147(18) 0.0062(18) -0.0137(19)
C8 0.068(3) 0.026(2) 0.065(3) -0.016(2) -0.012(2) -0.015(2)
C25 0.063(3) 0.056(3) 0.057(3) -0.038(2) 0.018(2) -0.019(2)
C11 0.0224(16) 0.0305(18) 0.0307(18) -0.0010(15) -0.0008(13) -0.0099(14)
C45 0.059(3) 0.0219(18) 0.049(2) -0.0082(17) -0.032(2) -0.0071(17)
C41 0.0193(15) 0.039(2) 0.043(2) -0.0167(17) 0.0065(14) -0.0138(15)
C32 0.0234(16) 0.0353(19) 0.0317(18) -0.0067(15) 0.0010(14) -0.0126(15)
C35 0.069(3) 0.072(3) 0.031(2) -0.024(2) 0.009(2) -0.025(3)
C27 0.0264(17) 0.0302(19) 0.043(2) -0.0188(16) 0.0015(15) -0.0063(15)
C21 0.0148(14) 0.0293(17) 0.0315(17) -0.0116(14) 0.0009(12) -0.0059(13)
C7 0.053(3) 0.033(2) 0.063(3) -0.028(2) -0.007(2) -0.005(2)
C39 0.0275(19) 0.039(2) 0.057(3) -0.003(2) -0.0022(18) -0.0089(17)
C36 0.054(3) 0.045(2) 0.035(2) -0.0183(19) 0.0089(19) -0.016(2)
C19 0.0213(16) 0.0250(18) 0.052(2) -0.0004(17) -0.0010(16) -0.0052(14)
C18 0.0226(17) 0.031(2) 0.059(3) -0.0046(18) 0.0043(17) -0.0122(15)
C1 0.050(2) 0.049(2) 0.031(2) -0.0114(18) 0.0108(18) -0.015(2)
C2 0.062(3) 0.074(4) 0.034(2) -0.019(2) 0.014(2) -0.018(3)
C37 0.0190(16) 0.034(2) 0.046(2) -0.0122(17) 0.0009(15) -0.0085(15)
C40 0.030(2) 0.046(2) 0.062(3) -0.008(2) 0.0061(19) -0.0197(19)
C22 0.074(3) 0.056(3) 0.033(2) -0.012(2) 0.016(2) -0.014(3)
C23 0.077(4) 0.074(4) 0.032(2) -0.019(2) 0.015(2) -0.017(3)

loop_
_atom_type_symbol
_atom_type_description
_atom_type_scat_dispersion_real
_atom_type_scat_dispersion_imag
_atom_type_scat_source
C C 0.0033 0.0016 'International Tables Vol C Tables 4.2.6.8 and 6.1.1.4'
H H 0.0000 0.0000 'International Tables Vol C Tables 4.2.6.8 and 6.1.1.4'
N N 0.0061 0.0033 'International Tables Vol C Tables 4.2.6.8 and 6.1.1.4'
O O 0.0106 0.0060 'International Tables Vol C Tables 4.2.6.8 and 6.1.1.4'
S S 0.1246 0.1234 'International Tables Vol C Tables 4.2.6.8 and 6.1.1.4'
Nd Nd -0.1943 3.0179 'International Tables Vol C Tables 4.2.6.8 and 6.1.1.4'

loop_
_geom_angle_atom_site_label_1
_geom_angle_atom_site_label_2
_geom_angle_atom_site_label_3
_geom_angle
_geom_angle_site_symmetry_1
_geom_angle_site_symmetry_3
O11 Nd1 O1 79.62(9) . .
O11 Nd1 O12 102.99(8) . .
O1 Nd1 O12 136.85(9) . .
O11 Nd1 O4 73.63(8) . .
O1 Nd1 O4 146.38(9) . .
O12 Nd1 O4 70.27(9) . .
O11 Nd1 O3 123.49(9) . .
O1 Nd1 O3 141.30(9) . .
O12 Nd1 O3 72.89(9) . .
O4 Nd1 O3 51.46(8) . .
O11 Nd1 N3 149.33(9) . .
O1 Nd1 N3 82.57(10) . .
O12 Nd1 N3 74.00(9) . .
O4 Nd1 N3 130.07(9) . .
O3 Nd1 N3 85.46(10) . .
O11 Nd1 N1 78.02(9) . .
O1 Nd1 N1 83.36(10) . .
O12 Nd1 N1 139.70(9) . .
O4 Nd1 N1 71.59(9) . .
O3 Nd1 N1 73.51(10) . .
N3 Nd1 N1 124.43(10) . .
O11 Nd1 OW1 74.06(9) . .
O1 Nd1 OW1 66.35(9) . .
O12 Nd1 OW1 73.00(9) . .
O4 Nd1 OW1 123.01(8) . .
O3 Nd1 OW1 144.50(9) . .
N3 Nd1 OW1 75.97(10) . .
N1 Nd1 OW1 141.71(9) . .
O11 Nd1 N2 132.82(9) . .
O1 Nd1 N2 71.53(9) . .
O12 Nd1 N2 123.65(9) . .
O4 Nd1 N2 113.36(8) . .
O3 Nd1 N2 70.34(8) . .
N3 Nd1 N2 62.03(9) . .
N1 Nd1 N2 62.50(9) . .
OW1 Nd1 N2 123.12(9) . .
O11 Nd1 C21 98.87(10) . .
O1 Nd1 C21 154.44(10) . .
O12 Nd1 C21 68.57(9) . .
O4 Nd1 C21 25.78(8) . .
O3 Nd1 C21 25.71(8) . .
N3 Nd1 C21 107.79(11) . .
N1 Nd1 C21 71.47(10) . .
OW1 Nd1 C21 138.17(9) . .
N2 Nd1 C21 92.36(9) . .
O10 Nd2 O9 99.29(10) . 2_667
O10 Nd2 O7 76.01(11) . .
O9 Nd2 O7 132.19(11) 2_667 .
O10 Nd2 O6 125.11(10) . .
O9 Nd2 O6 75.71(10) 2_667 .
O7 Nd2 O6 145.50(10) . .
O10 Nd2 O5 75.16(10) . .
O9 Nd2 O5 70.14(10) 2_667 .
O7 Nd2 O5 146.22(10) . .
O6 Nd2 O5 51.36(8) . .
O10 Nd2 N6 150.70(10) . .
O9 Nd2 N6 77.60(10) 2_667 .
O7 Nd2 N6 84.64(11) . .
O6 Nd2 N6 82.82(10) . .
O5 Nd2 N6 128.54(9) . .
O10 Nd2 N4 75.39(10) . .
O9 Nd2 N4 142.24(11) 2_667 .
O7 Nd2 N4 83.60(11) . .
O6 Nd2 N4 77.43(11) . .
O5 Nd2 N4 72.41(10) . .
N6 Nd2 N4 124.52(10) . .
O10 Nd2 N5 130.07(9) . .
O9 Nd2 N5 130.36(9) 2_667 .
O7 Nd2 N5 73.93(10) . .
O6 Nd2 N5 71.78(9) . .
O5 Nd2 N5 113.04(9) . .
N6 Nd2 N5 62.14(9) . .
N4 Nd2 N5 62.49(10) . .
O10 Nd2 OW2 73.94(10) . .
O9 Nd2 OW2 67.84(10) 2_667 .
O7 Nd2 OW2 65.17(10) . .
O6 Nd2 OW2 141.58(10) . .
O5 Nd2 OW2 121.78(9) . .
N6 Nd2 OW2 78.05(10) . .
N4 Nd2 OW2 140.42(10) . .
N5 Nd2 OW2 124.70(9) . .
O10 Nd2 C37 100.45(11) . .
O9 Nd2 C37 70.04(11) 2_667 .
O7 Nd2 C37 157.66(11) . .
O6 Nd2 C37 25.66(9) . .
O5 Nd2 C37 25.73(9) . .
N6 Nd2 C37 105.58(11) . .
N4 Nd2 C37 74.22(11) . .
N5 Nd2 C37 93.04(10) . .
OW2 Nd2 C37 135.76(10) . .
C44 S3 C47 91.72(16) . .
C17 S1 C20 91.46(16) . 1_455
C41 S2 C38 91.75(18) . 1_455
C10 N2 C6 119.1(3) . .
C10 N2 Nd1 120.4(2) . .
C6 N2 Nd1 119.4(2) . .
N5 C31 C30 122.1(3) . .
N5 C31 C32 117.1(3) . .
C30 C31 C32 120.8(3) . .
C31 N5 C27 118.7(3) . .
C31 N5 Nd2 121.1(2) . .
C27 N5 Nd2 119.5(2) . .
O10 C43 O9 125.8(3) . .
O10 C43 C44 117.7(3) . .
O9 C43 C44 116.5(3) . .
C21 O3 Nd1 92.95(19) . .
C21 O4 Nd1 93.22(19) . .
C8 C9 C10 119.4(4) . .
C8 C9 H9 120.3 . .
C10 C9 H9 120.3 . .
C1 N1 C5 118.0(3) . .
C1 N1 Nd1 120.6(3) . .
C5 N1 Nd1 121.4(2) . .
C16 O1 Nd1 147.2(2) . .
C35 C34 C33 120.1(4) . .
C35 C34 H34 119.9 . .
C33 C34 H34 119.9 . .
C42 O7 Nd2 143.3(3) . .
C37 O5 Nd2 92.3(2) . .
C47 C46 C45 113.3(3) . .
C47 C46 H46 123.3 . .
C45 C46 H46 123.3 . .
C48 O12 Nd1 123.3(2) . .
C13 C12 C11 118.8(4) . .
C13 C12 H12 120.6 . .
C11 C12 H12 120.6 . .
N4 C26 C25 121.5(4) . .
N4 C26 C27 116.7(3) . .
C25 C26 C27 121.8(4) . .
C34 C33 C32 118.6(4) . .
C34 C33 H33 120.7 . .
C32 C33 H33 120.7 . .
C48 O11 Nd1 167.9(2) 2_566 .
N1 C5 C4 121.0(4) . .
N1 C5 C6 117.3(3) . .
C4 C5 C6 121.7(4) . .
C37 O6 Nd2 93.8(2) . .
C43 O10 Nd2 153.7(2) . .
C3 C4 C5 119.7(4) . .
C3 C4 H4 120.1 . .
C5 C4 H4 120.1 . .
C11 N3 C15 117.5(3) . .
C11 N3 Nd1 122.5(2) . .
C15 N3 Nd1 119.8(2) . .
C28 C29 C30 120.4(4) . .
C28 C29 H29 119.8 . .
C30 C29 H29 119.8 . .
C22 N4 C26 117.7(4) . .
C22 N4 Nd2 120.0(3) . .
C26 N4 Nd2 122.1(2) . .
C2 C3 C4 119.5(4) . .
C2 C3 H3 120.2 . .
C4 C3 H3 120.2 . .
C14 C13 C12 120.0(4) . .
C14 C13 H13 120.0 . .
C12 C13 H13 120.0 . .
C29 C30 C31 118.2(4) . .
C29 C30 H30 120.9 . .
C31 C30 H30 120.9 . .
C36 N6 C32 117.3(3) . .
C36 N6 Nd2 120.0(3) . .
C32 N6 Nd2 122.5(2) . .
C13 C14 C15 118.4(4) . .
C13 C14 H14 120.8 . .
C15 C14 H14 120.8 . .
C43 O9 Nd2 157.9(2) . 2_667
C46 C47 C48 127.4(3) . .
C46 C47 S3 111.0(2) . .
C48 C47 S3 121.6(2) . .
C29 C28 C27 118.9(4) . .
C29 C28 H28 120.5 . .
C27 C28 H28 120.5 . .
O11 C48 O12 125.1(3) 2_566 .
O11 C48 C47 117.5(3) 2_566 .
O12 C48 C47 117.4(3) . .
C45 C44 C43 126.0(3) . .
C45 C44 S3 111.7(2) . .
C43 C44 S3 122.3(2) . .
N2 C10 C9 121.5(4) . .
N2 C10 C11 117.6(3) . .
C9 C10 C11 120.9(3) . .
C23 C24 C25 118.0(4) . .
C23 C24 H24 121.0 . .
C25 C24 H24 121.0 . .
C18 C17 C16 129.5(3) . .
C18 C17 S1 111.5(2) . .
C16 C17 S1 119.0(3) . .
C19 C20 C21 128.6(3) . .
C19 C20 S1 111.8(3) . 1_655
C21 C20 S1 119.6(3) . 1_655
N2 C6 C7 121.1(4) . .
N2 C6 C5 117.9(3) . .
C7 C6 C5 121.0(4) . .
C39 C38 C37 128.4(3) 1_655 .
C39 C38 S2 111.9(3) 1_655 1_655
C37 C38 S2 119.6(3) . 1_655
O8 C42 O7 126.5(4) . .
O8 C42 C41 117.7(3) . .
O7 C42 C41 115.8(4) . .
O2 C16 O1 126.5(3) . .
O2 C16 C17 118.5(3) . .
O1 C16 C17 115.0(3) . .
N3 C15 C14 123.3(4) . .
N3 C15 H15 118.4 . .
C14 C15 H15 118.4 . .
C9 C8 C7 119.8(4) . .
C9 C8 H8 120.1 . .
C7 C8 H8 120.1 . .
C26 C25 C24 119.9(4) . .
C26 C25 H25 120.0 . .
C24 C25 H25 120.0 . .
N3 C11 C12 122.0(4) . .
N3 C11 C10 116.4(3) . .
C12 C11 C10 121.6(3) . .
C44 C45 C46 112.2(3) . .
C44 C45 H45 123.9 . .
C46 C45 H45 123.9 . .
C40 C41 C42 128.8(3) . .
C40 C41 S2 111.5(3) . .
C42 C41 S2 119.7(3) . .
N6 C32 C33 121.8(4) . .
N6 C32 C31 116.3(3) . .
C33 C32 C31 121.9(4) . .
C34 C35 C36 118.2(4) . .
C34 C35 H35 120.9 . .
C36 C35 H35 120.9 . .
N5 C27 C28 121.5(4) . .
N5 C27 C26 117.8(3) . .
C28 C27 C26 120.6(4) . .
O3 C21 O4 122.2(3) . .
O3 C21 C20 119.2(3) . .
O4 C21 C20 118.6(3) . .
O3 C21 Nd1 61.34(17) . .
O4 C21 Nd1 61.00(17) . .
C20 C21 Nd1 177.2(2) . .
C8 C7 C6 119.1(4) . .
C8 C7 H7 120.5 . .
C6 C7 H7 120.5 . .
C38 C39 C40 111.7(4) 1_455 .
C38 C39 H39 124.1 1_455 .
C40 C39 H39 124.1 . .
N6 C36 C35 124.0(4) . .
N6 C36 H36 118.0 . .
C35 C36 H36 118.0 . .
C20 C19 C18 112.5(3) . 1_655
C20 C19 H19 123.7 . .
C18 C19 H19 123.7 1_655 .
C17 C18 C19 112.7(3) . 1_455
C17 C18 H18 123.6 . .
C19 C18 H18 123.6 1_455 .
N1 C1 C2 123.4(4) . .
N1 C1 H1 118.3 . .
C2 C1 H1 118.3 . .
C3 C2 C1 118.3(4) . .
C3 C2 H2 120.8 . .
C1 C2 H2 120.8 . .
O6 C37 O5 122.4(3) . .
O6 C37 C38 118.9(3) . .
O5 C37 C38 118.8(3) . .
O6 C37 Nd2 60.51(18) . .
O5 C37 Nd2 61.97(18) . .
C38 C37 Nd2 176.8(3) . .
C41 C40 C39 113.2(4) . .
C41 C40 H40 123.4 . .
C39 C40 H40 123.4 . .
N4 C22 C23 123.7(5) . .
N4 C22 H22 118.1 . .
C23 C22 H22 118.1 . .
C24 C23 C22 119.1(5) . .
C24 C23 H23 120.4 . .
C22 C23 H23 120.4 . .

loop_
_geom_bond_atom_site_label_1
_geom_bond_atom_site_label_2
_geom_bond_distance
_geom_bond_site_symmetry_2
Nd1 O11 2.385(3) .
Nd1 O1 2.395(2) .
Nd1 O12 2.466(2) .
Nd1 O4 2.533(2) .
Nd1 O3 2.541(2) .
Nd1 N3 2.600(3) .
Nd1 N1 2.618(3) .
Nd1 OW1 2.619(3) .
Nd1 N2 2.640(3) .
Nd1 C21 2.892(3) .
Nd2 O10 2.366(3) .
Nd2 O9 2.377(2) 2_667
Nd2 O7 2.377(3) .
Nd2 O6 2.535(3) .
Nd2 O5 2.567(3) .
Nd2 N6 2.599(3) .
Nd2 N4 2.602(3) .
Nd2 N5 2.633(3) .
Nd2 OW2 2.650(3) .
Nd2 C37 2.906(3) .
S3 C44 1.705(3) .
S3 C47 1.712(3) .
S1 C17 1.710(3) .
S1 C20 1.711(3) 1_455
S2 C41 1.700(4) .
S2 C38 1.707(4) 1_455
N2 C10 1.331(4) .
N2 C6 1.348(4) .
C31 N5 1.337(4) .
C31 C30 1.394(5) .
C31 C32 1.483(5) .
N5 C27 1.341(4) .
C43 O10 1.236(4) .
C43 O9 1.238(4) .
C43 C44 1.485(4) .
O3 C21 1.256(4) .
O4 C21 1.259(4) .
C9 C8 1.357(6) .
C9 C10 1.392(5) .
C9 H9 0.9300 .
N1 C1 1.327(5) .
N1 C5 1.339(5) .
O1 C16 1.271(4) .
C34 C35 1.361(7) .
C34 C33 1.377(6) .
C34 H34 0.9300 .
O7 C42 1.245(4) .
O5 C37 1.262(4) .
C46 C47 1.346(5) .
C46 C45 1.409(4) .
C46 H46 0.9300 .
O12 C48 1.248(4) .
C12 C13 1.372(6) .
C12 C11 1.392(5) .
C12 H12 0.9300 .
C26 N4 1.327(5) .
C26 C25 1.387(5) .
C26 C27 1.480(5) .
C33 C32 1.388(5) .
C33 H33 0.9300 .
O2 C16 1.221(4) .
O11 C48 1.246(4) 2_566
O8 C42 1.229(5) .
C5 C4 1.392(5) .
C5 C6 1.473(5) .
O6 C37 1.261(4) .
C4 C3 1.367(7) .
C4 H4 0.9300 .
N3 C11 1.339(4) .
N3 C15 1.343(5) .
C29 C28 1.352(6) .
C29 C30 1.371(6) .
C29 H29 0.9300 .
N4 C22 1.323(5) .
C3 C2 1.345(7) .
C3 H3 0.9300 .
C13 C14 1.354(7) .
C13 H13 0.9300 .
C30 H30 0.9300 .
N6 C36 1.337(5) .
N6 C32 1.352(5) .
C14 C15 1.380(6) .
C14 H14 0.9300 .
O9 Nd2 2.377(2) 2_667
C47 C48 1.486(4) .
C28 C27 1.398(5) .
C28 H28 0.9300 .
C48 O11 1.246(4) 2_566
C44 C45 1.350(5) .
C10 C11 1.477(5) .
C24 C23 1.338(7) .
C24 C25 1.391(7) .
C24 H24 0.9300 .
C17 C18 1.362(5) .
C17 C16 1.490(4) .
C20 C19 1.357(5) .
C20 C21 1.479(4) .
C20 S1 1.711(3) 1_655
C6 C7 1.393(5) .
C38 C39 1.363(5) 1_655
C38 C37 1.477(4) .
C38 S2 1.707(4) 1_655
C42 C41 1.498(5) .
C15 H15 0.9300 .
C8 C7 1.362(7) .
C8 H8 0.9300 .
C25 H25 0.9300 .
C45 H45 0.9300 .
C41 C40 1.359(6) .
C35 C36 1.369(6) .
C35 H35 0.9300 .
C7 H7 0.9300 .
C39 C38 1.363(5) 1_455
C39 C40 1.406(5) .
C39 H39 0.9300 .
C36 H36 0.9300 .
C19 C18 1.404(5) 1_655
C19 H19 0.9300 .
C18 C19 1.404(5) 1_455
C18 H18 0.9300 .
C1 C2 1.390(6) .
C1 H1 0.9300 .
C2 H2 0.9300 .
C40 H40 0.9300 .
C22 C23 1.389(6) .
C22 H22 0.9300 .
C23 H23 0.9300 .
